data_7003002
loop_
_publ_author_name
'\/Lakomska, Iwona'
'Kooijman, Huub'
'Spek, Anthony L.'
'Shen, Wei-Zheng'
'Reedijk, Jan'

_publ_section_title
;
 Mono- and dinuclear platinum(II) compounds with
 5,7-dimethyl-1,2,4-triazolo[1,5-a]pyrimidine. Structure, cytotoxic
 activity and reaction with 5&#x2032;-GMP
;
_journal_issue 48
_journal_name_full 'Dalton Transactions'
_journal_page_first 10736
_journal_page_last 10741
_journal_paper_doi 10.1039/b912404g
_journal_year 2009
_chemical_compound_source 'see text'
_chemical_formula_moiety 'C14 H16 Cl2 N8 Pt'
_chemical_formula_sum 'C14 H16 Cl2 N8 Pt'
_chemical_formula_weight 562.33
_chemical_name_systematic ?
_space_group_IT_number 2
_symmetry_cell_setting triclinic
_symmetry_Int_Tables_number 2
_symmetry_space_group_name_Hall '-P 1'
_symmetry_space_group_name_H-M 'P -1'
_atom_sites_solution_hydrogens geom
_atom_sites_solution_primary direct
_atom_sites_solution_secondary difmap
_cell_angle_alpha 78.721(10)
_cell_angle_beta 75.241(10)
_cell_angle_gamma 72.229(10)
_cell_formula_units_Z 2
_cell_length_a 8.2733(12)
_cell_length_b 9.3493(12)
_cell_length_c 12.7502(12)
_cell_measurement_reflns_used 681
_cell_measurement_temperature 150
_cell_measurement_theta_max 20.0
_cell_measurement_theta_min 2.0
_cell_volume 900.7(2)
_computing_cell_refinement DENZO'
_computing_data_collection 'Locally modified CAD4 Software (Enraf-Nonius, 1989)'
_computing_data_reduction DENZO
_computing_molecular_graphics 'PLATON (Spek, 2003)'
_computing_publication_material 'PLATON (Spek, 2003)'
_computing_structure_refinement 'SHELXL-97 (Sheldrick, 1997)'
_computing_structure_solution 'SHELXS86 (Sheldrick, 1986)'
_diffrn_ambient_temperature 150
_diffrn_detector_area_resol_mean 18.4
_diffrn_measured_fraction_theta_full 0.992
_diffrn_measured_fraction_theta_max 0.992
_diffrn_measurement_device_type 'Nonius KappaCCD'
_diffrn_measurement_method 'Omega and phi scans'
_diffrn_radiation_monochromator graphite
_diffrn_radiation_probe x-ray
_diffrn_radiation_source 'Rotating Anode'
_diffrn_radiation_type MoK\a
_diffrn_radiation_wavelength 0.71073
_diffrn_reflns_av_R_equivalents 0.0494
_diffrn_reflns_av_sigmaI/netI 0.0406
_diffrn_reflns_limit_h_max 10
_diffrn_reflns_limit_h_min -10
_diffrn_reflns_limit_k_max 12
_diffrn_reflns_limit_k_min -12
_diffrn_reflns_limit_l_max 16
_diffrn_reflns_limit_l_min -16
_diffrn_reflns_number 11275
_diffrn_reflns_reduction_process
;
;
_diffrn_reflns_theta_full 27.47
_diffrn_reflns_theta_max 27.47
_diffrn_reflns_theta_min 1.67
_exptl_absorpt_coefficient_mu 8.101
_exptl_absorpt_correction_T_max 0.912
_exptl_absorpt_correction_T_min 0.394
_exptl_absorpt_correction_type refdelf
_exptl_absorpt_process_details PLATON/DELABS
_exptl_crystal_colour colourless
_exptl_crystal_density_diffrn 2.073
_exptl_crystal_density_method 'Not Measured'
_exptl_crystal_description needle
_exptl_crystal_F_000 536
_exptl_crystal_size_max 0.30
_exptl_crystal_size_mid 0.05
_exptl_crystal_size_min 0.01
_refine_diff_density_max 1.029
_refine_diff_density_min -1.963
_refine_diff_density_rms 0.131
_refine_ls_extinction_method none
_refine_ls_goodness_of_fit_ref 1.021
_refine_ls_hydrogen_treatment constr
_refine_ls_matrix_type full
_refine_ls_number_parameters 230
_refine_ls_number_reflns 4100
_refine_ls_number_restraints 0
_refine_ls_restrained_S_all 1.021
_refine_ls_R_factor_all 0.0282
_refine_ls_R_factor_gt 0.0256
_refine_ls_shift/su_max 0.002
_refine_ls_shift/su_mean 0.000
_refine_ls_structure_factor_coef Fsqd
_refine_ls_weighting_details 'calc w=1/[\s^2^(Fo^2^)+(0.0319P)^2^+1.0765P] where P=(Fo^2^+2Fc^2^)/3'
_refine_ls_weighting_scheme calc
_refine_ls_wR_factor_gt 0.0634
_refine_ls_wR_factor_ref 0.0651
_reflns_number_gt 3840
_reflns_number_total 4100
_reflns_threshold_expression I>2\s(I)
_cod_data_source_file b912404g.txt
_cod_data_source_block s2166a
_cod_depositor_comments
;
The following automatic conversions were performed:
'_symmetry_cell_setting' value 'Triclinic' changed to 'triclinic'
according to '/home/saulius/struct/CIF-dictionaries/cif_core.dic'
dictionary named 'cif_core.dic' version 2.4.1 from 2010-06-29.

Automatic conversion script
Id: cif_fix_enum 1527 2010-12-29 10:47:43Z saulius 
;
_cod_database_code 7003002

loop_
_symmetry_equiv_pos_site_id
_symmetry_equiv_pos_as_xyz
1 x,y,z
2 -x,-y,-z

loop_
_atom_site_aniso_label
_atom_site_aniso_U_11
_atom_site_aniso_U_22
_atom_site_aniso_U_33
_atom_site_aniso_U_23
_atom_site_aniso_U_13
_atom_site_aniso_U_12
Pt1 0.0228(1) 0.0216(1) 0.0323(1) -0.0032(1) -0.0036(1) -0.0062(1)
Cl1 0.0392(5) 0.0228(5) 0.0512(6) 0.0055(4) -0.0106(5) -0.0057(4)
Cl2 0.0473(6) 0.0338(5) 0.0448(6) -0.0140(4) -0.0003(5) -0.0187(4)
N1 0.0304(16) 0.0399(19) 0.0313(18) -0.0042(14) -0.0116(14) -0.0135(14)
N3 0.0244(14) 0.0239(15) 0.0273(16) -0.0046(12) -0.0063(12) -0.0080(12)
N4 0.0230(14) 0.0291(16) 0.0248(15) -0.0032(12) -0.0073(12) -0.0075(12)
N8 0.0253(14) 0.0285(16) 0.0235(15) -0.0035(12) -0.0059(12) -0.0077(12)
N11 0.0266(15) 0.0339(18) 0.0283(17) 0.0035(13) -0.0084(13) -0.0068(13)
N31 0.0235(14) 0.0212(15) 0.0268(16) 0.0012(12) -0.0051(12) -0.0029(11)
N41 0.0216(14) 0.0227(15) 0.0271(16) -0.0013(12) -0.0021(12) -0.0048(11)
N81 0.0229(14) 0.0274(16) 0.0270(16) -0.0007(12) -0.0039(12) -0.0069(12)
C2 0.0249(17) 0.034(2) 0.0291(19) -0.0061(16) -0.0095(14) -0.0103(15)
C3A 0.0218(15) 0.0239(17) 0.0214(17) -0.0041(13) -0.0036(13) -0.0046(13)
C5 0.0284(18) 0.0302(19) 0.0231(18) -0.0067(14) -0.0038(14) -0.0105(15)
C6 0.0338(19) 0.0238(18) 0.029(2) -0.0026(15) -0.0027(15) -0.0103(15)
C7 0.0328(19) 0.0278(19) 0.0228(18) -0.0008(14) -0.0064(15) -0.0077(15)
C9 0.043(2) 0.045(2) 0.034(2) -0.0033(18) -0.0150(18) -0.0242(19)
C10 0.052(3) 0.042(3) 0.039(2) 0.011(2) -0.020(2) -0.016(2)
C21 0.0256(17) 0.031(2) 0.032(2) 0.0024(15) -0.0078(15) -0.0073(15)
C31A 0.0213(15) 0.0259(18) 0.0249(18) -0.0008(14) -0.0044(13) -0.0088(13)
C51 0.0228(16) 0.0245(18) 0.033(2) -0.0016(15) -0.0003(15) -0.0063(14)
C61 0.0269(18) 0.028(2) 0.041(2) -0.0070(17) -0.0010(16) -0.0082(15)
C71 0.0243(18) 0.032(2) 0.037(2) -0.0086(17) 0.0005(16) -0.0107(15)
C91 0.037(2) 0.025(2) 0.047(3) 0.0033(17) -0.0132(19) -0.0019(16)
C101 0.038(2) 0.054(3) 0.041(3) -0.017(2) -0.0077(19) -0.011(2)

loop_
_atom_site_label
_atom_site_type_symbol
_atom_site_thermal_displace_type
_atom_site_fract_x
_atom_site_fract_y
_atom_site_fract_z
_atom_site_occupancy
_atom_site_U_iso_or_equiv
_atom_site_calc_flag
_atom_site_refinement_flags
Pt1 Pt Uani 0.28878(2) -0.28351(1) 0.77959(1) 1.000 0.0259(1) . .
Cl1 Cl Uani 0.32832(14) -0.49467(12) 0.90659(10) 1.000 0.0396(3) . .
Cl2 Cl Uani 0.26740(15) -0.42716(12) 0.65951(10) 1.000 0.0407(3) . .
N1 N Uani 0.1379(4) 0.0577(4) 0.5297(3) 1.000 0.0320(10) . .
N3 N Uani 0.2575(4) -0.1028(3) 0.6629(3) 1.000 0.0245(9) . .
N4 N Uani 0.4602(4) 0.0317(4) 0.6750(2) 1.000 0.0251(9) . .
N8 N Uani 0.2639(4) 0.1071(4) 0.5532(2) 1.000 0.0255(9) . .
N11 N Uani 0.3463(4) -0.1010(4) 1.0411(3) 1.000 0.0305(10) . .
N31 N Uani 0.2906(4) -0.1559(3) 0.8903(3) 1.000 0.0252(9) . .
N41 N Uani 0.1007(4) 0.0887(3) 0.8397(3) 1.000 0.0249(9) . .
N81 N Uani 0.2379(4) 0.0224(4) 0.9923(3) 1.000 0.0264(9) . .
C2 C Uani 0.1411(5) -0.0670(4) 0.5980(3) 1.000 0.0278(11) . .
C3A C Uani 0.3365(4) 0.0096(4) 0.6348(3) 1.000 0.0227(9) . .
C5 C Uani 0.5092(5) 0.1574(4) 0.6308(3) 1.000 0.0265(11) . .
C6 C Uani 0.4404(5) 0.2584(4) 0.5443(3) 1.000 0.0291(11) . .
C7 C Uani 0.3164(5) 0.2327(4) 0.5035(3) 1.000 0.0281(11) . .
C9 C Uani 0.6387(6) 0.1951(5) 0.6768(4) 1.000 0.0367(12) . .
C10 C Uani 0.2369(7) 0.3260(6) 0.4112(4) 1.000 0.0439(16) . .
C21 C Uani 0.3727(5) -0.2033(5) 0.9765(3) 1.000 0.0302(11) . .
C31A C Uani 0.2037(4) -0.0105(4) 0.9018(3) 1.000 0.0239(10) . .
C51 C Uani 0.0363(5) 0.2272(4) 0.8693(3) 1.000 0.0281(10) . .
C61 C Uani 0.0666(5) 0.2653(5) 0.9629(4) 1.000 0.0326(11) . .
C71 C Uani 0.1678(5) 0.1611(5) 1.0279(4) 1.000 0.0311(11) . .
C91 C Uani -0.0714(6) 0.3457(5) 0.7980(4) 1.000 0.0381(14) . .
C101 C Uani 0.1995(6) 0.1840(6) 1.1316(4) 1.000 0.0432(16) . .
H2 H Uiso 0.06640 -0.12830 0.60170 1.000 0.0330 calc R
H6 H Uiso 0.48160 0.34520 0.51440 1.000 0.0350 calc R
H9A H Uiso 0.68170 0.11120 0.73090 1.000 0.0550 calc R
H9B H Uiso 0.58300 0.28730 0.71200 1.000 0.0550 calc R
H9C H Uiso 0.73590 0.21150 0.61760 1.000 0.0550 calc R
H10A H Uiso 0.26620 0.26580 0.35080 1.000 0.0660 calc R
H10B H Uiso 0.28170 0.41530 0.38620 1.000 0.0660 calc R
H10C H Uiso 0.11050 0.35840 0.43590 1.000 0.0660 calc R
H10D H Uiso 0.12990 0.13390 1.19330 1.000 0.0650 calc R
H10E H Uiso 0.16680 0.29270 1.13710 1.000 0.0650 calc R
H10F H Uiso 0.32280 0.14080 1.13320 1.000 0.0650 calc R
H21 H Uiso 0.44400 -0.30340 0.98880 1.000 0.0360 calc R
H61 H Uiso 0.01560 0.36530 0.98140 1.000 0.0390 calc R
H91A H Uiso -0.00580 0.41790 0.75760 1.000 0.0570 calc R
H91B H Uiso -0.17880 0.39940 0.84380 1.000 0.0570 calc R
H91C H Uiso -0.09980 0.29700 0.74620 1.000 0.0570 calc R

loop_
_atom_type_symbol
_atom_type_description
_atom_type_scat_dispersion_real
_atom_type_scat_dispersion_imag
_atom_type_scat_source
Pt Pt -1.7033 8.3905 'International Tables Vol C Tables 4.2.6.8 and 6.1.1.4'
N N 0.0061 0.0033 'International Tables Vol C Tables 4.2.6.8 and 6.1.1.4'
Cl Cl 0.1484 0.1585 'International Tables Vol C Tables 4.2.6.8 and 6.1.1.4'
H H 0.0000 0.0000 'International Tables Vol C Tables 4.2.6.8 and 6.1.1.4'
C C 0.0033 0.0016 'International Tables Vol C Tables 4.2.6.8 and 6.1.1.4'

loop_
_geom_angle_atom_site_label_1
_geom_angle_atom_site_label_2
_geom_angle_atom_site_label_3
_geom_angle
_geom_angle_site_symmetry_1
_geom_angle_site_symmetry_2
_geom_angle_site_symmetry_3
_geom_angle_publ_flag
Cl1 Pt1 Cl2 89.43(4) . . . yes
Cl1 Pt1 N3 177.72(10) . . . yes
Cl1 Pt1 N31 89.98(10) . . . yes
Cl2 Pt1 N3 88.49(10) . . . yes
Cl2 Pt1 N31 176.12(11) . . . yes
N3 Pt1 N31 92.16(13) . . . yes
N8 N1 C2 102.0(3) . . . yes
Pt1 N3 C2 125.2(3) . . . yes
Pt1 N3 C3A 129.9(3) . . . yes
C2 N3 C3A 104.9(3) . . . yes
C3A N4 C5 115.3(3) . . . yes
N1 N8 C3A 110.9(3) . . . yes
N1 N8 C7 126.6(3) . . . yes
C3A N8 C7 122.5(3) . . . yes
N81 N11 C21 101.6(3) . . . yes
Pt1 N31 C21 126.9(3) . . . yes
Pt1 N31 C31A 129.0(3) . . . yes
C21 N31 C31A 104.0(3) . . . yes
C31A N41 C51 115.4(3) . . . yes
N11 N81 C31A 111.4(3) . . . yes
N11 N81 C71 126.1(4) . . . yes
C31A N81 C71 122.4(4) . . . yes
N1 C2 N3 115.6(4) . . . yes
N3 C3A N4 129.9(3) . . . yes
N3 C3A N8 106.7(3) . . . yes
N4 C3A N8 123.4(3) . . . yes
N4 C5 C6 122.7(4) . . . yes
N4 C5 C9 118.3(3) . . . yes
C6 C5 C9 118.9(4) . . . no
C5 C6 C7 121.0(4) . . . no
N8 C7 C6 114.9(3) . . . yes
N8 C7 C10 118.3(4) . . . yes
C6 C7 C10 126.8(4) . . . no
N11 C21 N31 115.6(4) . . . yes
N31 C31A N41 128.9(3) . . . yes
N31 C31A N81 107.4(3) . . . yes
N41 C31A N81 123.8(3) . . . yes
N41 C51 C61 122.6(4) . . . yes
N41 C51 C91 117.5(4) . . . yes
C61 C51 C91 120.0(4) . . . no
C51 C61 C71 121.4(4) . . . no
N81 C71 C61 114.4(4) . . . yes
N81 C71 C101 119.1(4) . . . yes
C61 C71 C101 126.5(4) . . . no
N1 C2 H2 122.00 . . . no
N3 C2 H2 122.00 . . . no
C5 C6 H6 120.00 . . . no
C7 C6 H6 119.00 . . . no
C5 C9 H9A 109.00 . . . no
C5 C9 H9B 109.00 . . . no
C5 C9 H9C 109.00 . . . no
H9A C9 H9B 109.00 . . . no
H9A C9 H9C 110.00 . . . no
H9B C9 H9C 109.00 . . . no
C7 C10 H10A 110.00 . . . no
C7 C10 H10B 109.00 . . . no
C7 C10 H10C 109.00 . . . no
H10A C10 H10B 109.00 . . . no
H10A C10 H10C 109.00 . . . no
H10B C10 H10C 109.00 . . . no
N11 C21 H21 122.00 . . . no
N31 C21 H21 122.00 . . . no
C51 C61 H61 119.00 . . . no
C71 C61 H61 119.00 . . . no
C51 C91 H91A 109.00 . . . no
C51 C91 H91B 109.00 . . . no
C51 C91 H91C 109.00 . . . no
H91A C91 H91B 109.00 . . . no
H91A C91 H91C 109.00 . . . no
H91B C91 H91C 109.00 . . . no
C71 C101 H10D 110.00 . . . no
C71 C101 H10E 109.00 . . . no
C71 C101 H10F 110.00 . . . no
H10D C101 H10E 109.00 . . . no
H10D C101 H10F 109.00 . . . no
H10E C101 H10F 109.00 . . . no

loop_
_geom_bond_atom_site_label_1
_geom_bond_atom_site_label_2
_geom_bond_distance
_geom_bond_site_symmetry_1
_geom_bond_site_symmetry_2
_geom_bond_publ_flag
Pt1 Cl1 2.2916(12) . . yes
Pt1 Cl2 2.2949(12) . . yes
Pt1 N3 2.020(3) . . yes
Pt1 N31 2.024(3) . . yes
N1 N8 1.377(5) . . yes
N1 C2 1.309(5) . . yes
N3 C2 1.351(5) . . yes
N3 C3A 1.346(5) . . yes
N4 C3A 1.338(5) . . yes
N4 C5 1.334(5) . . yes
N8 C3A 1.374(5) . . yes
N8 C7 1.360(5) . . yes
N11 N81 1.376(5) . . yes
N11 C21 1.315(6) . . yes
N31 C21 1.368(5) . . yes
N31 C31A 1.347(5) . . yes
N41 C31A 1.337(5) . . yes
N41 C51 1.331(5) . . yes
N81 C31A 1.366(5) . . yes
N81 C71 1.364(6) . . yes
C5 C6 1.420(5) . . no
C5 C9 1.499(7) . . no
C6 C7 1.361(6) . . no
C7 C10 1.490(7) . . no
C51 C61 1.410(6) . . no
C51 C91 1.505(6) . . no
C61 C71 1.370(7) . . no
C71 C101 1.478(7) . . no
C2 H2 0.9500 . . no
C6 H6 0.9500 . . no
C9 H9A 0.9800 . . no
C9 H9B 0.9800 . . no
C9 H9C 0.9800 . . no
C10 H10A 0.9800 . . no
C10 H10B 0.9800 . . no
C10 H10C 0.9800 . . no
C21 H21 0.9500 . . no
C61 H61 0.9500 . . no
C91 H91A 0.9800 . . no
C91 H91B 0.9800 . . no
C91 H91C 0.9800 . . no
C101 H10D 0.9800 . . no
C101 H10E 0.9800 . . no
C101 H10F 0.9800 . . no

loop_
_geom_hbond_atom_site_label_D
_geom_hbond_atom_site_label_H
_geom_hbond_atom_site_label_A
_geom_hbond_distance_DH
_geom_hbond_distance_HA
_geom_hbond_distance_DA
_geom_hbond_angle_DHA
_geom_hbond_site_symmetry_A
_geom_hbond_publ_flag
C2 H2 N1 0.9500 2.5400 3.118(6) 120.00 2_556 yes
C6 H6 Cl2 0.9500 2.7900 3.551(4) 138.00 2_656 yes
C21 H21 Cl1 0.9500 2.7400 3.175(5) 109.00 . yes
C21 H21 Cl1 0.9500 2.6500 3.505(5) 150.00 2_647 yes

loop_
_geom_torsion_atom_site_label_1
_geom_torsion_atom_site_label_2
_geom_torsion_atom_site_label_3
_geom_torsion_atom_site_label_4
_geom_torsion
_geom_torsion_site_symmetry_1
_geom_torsion_site_symmetry_2
_geom_torsion_site_symmetry_3
_geom_torsion_site_symmetry_4
_geom_torsion_publ_flag
Cl2 Pt1 N3 C2 43.2(3) . . . . no
Cl2 Pt1 N3 C3A -140.0(3) . . . . no
N31 Pt1 N3 C2 -133.0(3) . . . . no
N31 Pt1 N3 C3A 43.8(3) . . . . no
Cl1 Pt1 N31 C21 27.3(3) . . . . no
Cl1 Pt1 N31 C31A -147.5(3) . . . . no
N3 Pt1 N31 C21 -151.9(4) . . . . no
N3 Pt1 N31 C31A 33.3(4) . . . . no
C2 N1 N8 C3A -0.1(4) . . . . no
C2 N1 N8 C7 178.7(4) . . . . no
N8 N1 C2 N3 -0.2(4) . . . . no
Pt1 N3 C2 N1 178.0(3) . . . . no
C3A N3 C2 N1 0.5(5) . . . . no
Pt1 N3 C3A N4 1.4(6) . . . . no
Pt1 N3 C3A N8 -177.8(3) . . . . no
C2 N3 C3A N4 178.7(4) . . . . no
C2 N3 C3A N8 -0.5(4) . . . . no
C5 N4 C3A N3 -178.6(4) . . . . no
C5 N4 C3A N8 0.5(5) . . . . no
C3A N4 C5 C6 -2.3(5) . . . . no
C3A N4 C5 C9 176.0(4) . . . . no
N1 N8 C3A N3 0.4(4) . . . . no
N1 N8 C3A N4 -178.8(3) . . . . no
C7 N8 C3A N3 -178.5(3) . . . . no
C7 N8 C3A N4 2.3(6) . . . . no
N1 N8 C7 C6 178.3(4) . . . . no
N1 N8 C7 C10 -2.4(6) . . . . no
C3A N8 C7 C6 -3.0(5) . . . . no
C3A N8 C7 C10 176.3(4) . . . . no
C21 N11 N81 C31A 0.2(4) . . . . no
C21 N11 N81 C71 179.0(4) . . . . no
N81 N11 C21 N31 0.1(5) . . . . no
Pt1 N31 C21 N11 -176.1(3) . . . . no
C31A N31 C21 N11 -0.3(5) . . . . no
Pt1 N31 C31A N41 -3.6(6) . . . . no
Pt1 N31 C31A N81 176.1(3) . . . . no
C21 N31 C31A N41 -179.3(4) . . . . no
C21 N31 C31A N81 0.4(4) . . . . no
C51 N41 C31A N31 -177.9(4) . . . . no
C51 N41 C31A N81 2.5(6) . . . . no
C31A N41 C51 C61 -3.2(6) . . . . no
C31A N41 C51 C91 176.3(4) . . . . no
N11 N81 C31A N31 -0.4(4) . . . . no
N11 N81 C31A N41 179.4(4) . . . . no
C71 N81 C31A N31 -179.3(4) . . . . no
C71 N81 C31A N41 0.5(6) . . . . no
N11 N81 C71 C61 178.8(4) . . . . no
N11 N81 C71 C101 -3.7(7) . . . . no
C31A N81 C71 C61 -2.5(6) . . . . no
C31A N81 C71 C101 175.0(4) . . . . no
N4 C5 C6 C7 1.5(6) . . . . no
C9 C5 C6 C7 -176.8(4) . . . . no
C5 C6 C7 N8 1.2(5) . . . . no
C5 C6 C7 C10 -178.0(4) . . . . no
N41 C51 C61 C71 1.2(7) . . . . no
C91 C51 C61 C71 -178.3(4) . . . . no
C51 C61 C71 N81 1.7(7) . . . . no
C51 C61 C71 C101 -175.6(5) . . . . no
